data_7053237
loop_
_publ_author_name
'Sa\&smannshausen, J\"org'
'Klett, Jan'
'Kennedy, Alan R.'
'Parkinson, John A.'
'Armstrong, David'

_publ_section_title
;
 Taming the shrew: [TMEDALi-Zn(C2H4)2L] as a model compound for anionic
 ethene polymerisation
;
_journal_issue 2
_journal_name_full 'New Journal of Chemistry'
_journal_page_first 494
_journal_paper_doi 10.1039/c2nj40874k
_journal_volume 37
_journal_year 2013
_chemical_formula_sum 'C17 H36 Li N3 Zn'
_chemical_formula_weight 354.80
_chemical_name_systematic
;
?
;
_space_group_IT_number 92
_symmetry_cell_setting tetragonal
_symmetry_space_group_name_Hall 'P 4abw 2nw'
_symmetry_space_group_name_H-M 'P 41 21 2'
_atom_sites_solution_hydrogens geom
_atom_sites_solution_primary direct
_atom_sites_solution_secondary difmap
_audit_creation_method SHELXL-97
_cell_angle_alpha 90.00
_cell_angle_beta 90.00
_cell_angle_gamma 90.00
_cell_formula_units_Z 8
_cell_length_a 10.3386(6)
_cell_length_b 10.3386(6)
_cell_length_c 37.798(2)
_cell_measurement_reflns_used 4043
_cell_measurement_temperature 123(2)
_cell_measurement_theta_max 30.0972
_cell_measurement_theta_min 2.9863
_cell_volume 4040.1(4)
_computing_structure_refinement 'SHELXL-97 (Sheldrick, 1997)'
_computing_structure_solution 'SHELXS-97 (Sheldrick, 1990)'
_diffrn_ambient_temperature 123(2)
_diffrn_detector_area_resol_mean 16.0727
_diffrn_measured_fraction_theta_full 0.996
_diffrn_measured_fraction_theta_max 0.997
_diffrn_measurement_device_type 'Xcalibur, Eos'
_diffrn_measurement_method '\w scans'
_diffrn_radiation_monochromator graphite
_diffrn_radiation_source 'fine-focus sealed tube'
_diffrn_radiation_type MoK\a
_diffrn_radiation_wavelength 0.71073
_diffrn_reflns_av_R_equivalents 0.0287
_diffrn_reflns_av_sigmaI/netI 0.0969
_diffrn_reflns_limit_h_max 11
_diffrn_reflns_limit_h_min -8
_diffrn_reflns_limit_k_max 13
_diffrn_reflns_limit_k_min -8
_diffrn_reflns_limit_l_max 49
_diffrn_reflns_limit_l_min -26
_diffrn_reflns_number 10563
_diffrn_reflns_theta_full 27.00
_diffrn_reflns_theta_max 27.99
_diffrn_reflns_theta_min 2.99
_exptl_absorpt_coefficient_mu 1.216
_exptl_absorpt_correction_T_max 1.00000
_exptl_absorpt_correction_T_min 0.95692
_exptl_absorpt_correction_type multi-scan
_exptl_crystal_colour yellowish
_exptl_crystal_density_diffrn 1.167
_exptl_crystal_density_method 'not measured'
_exptl_crystal_description block
_exptl_crystal_F_000 1536
_exptl_crystal_size_max 0.2
_exptl_crystal_size_mid 0.2
_exptl_crystal_size_min 0.2
_refine_diff_density_max 1.216
_refine_diff_density_min -0.592
_refine_diff_density_rms 0.062
_refine_ls_abs_structure_details 'Flack H D (1983), Acta Cryst. A39, 876-881'
_refine_ls_abs_structure_Flack 0.000(18)
_refine_ls_extinction_method none
_refine_ls_goodness_of_fit_ref 0.961
_refine_ls_hydrogen_treatment mixed
_refine_ls_matrix_type full
_refine_ls_number_parameters 214
_refine_ls_number_reflns 4738
_refine_ls_number_restraints 0
_refine_ls_restrained_S_all 0.961
_refine_ls_R_factor_all 0.0706
_refine_ls_R_factor_gt 0.0442
_refine_ls_shift/su_max 0.001
_refine_ls_shift/su_mean 0.000
_refine_ls_structure_factor_coef Fsqd
_refine_ls_weighting_details 'calc w=1/[\s^2^(Fo^2^)+(0.0371P)^2^+0.0000P] where P=(Fo^2^+2Fc^2^)/3'
_refine_ls_weighting_scheme calc
_refine_ls_wR_factor_gt 0.0837
_refine_ls_wR_factor_ref 0.0867
_reflns_number_gt 3104
_reflns_number_total 4738
_reflns_threshold_expression >2sigma(I)
_cod_data_source_file c2nj40874k.txt
_cod_data_source_block jkjan42
_cod_original_sg_symbol_H-M P4(1)2(1)2
_cod_database_code 7053237

loop_
_symmetry_equiv_pos_as_xyz
'x, y, z'
'-x, -y, z+1/2'
'-y+1/2, x+1/2, z+1/4'
'y+1/2, -x+1/2, z+3/4'
'-x+1/2, y+1/2, -z+1/4'
'x+1/2, -y+1/2, -z+3/4'
'y, x, -z'
'-y, -x, -z+1/2'

loop_
_atom_site_label
_atom_site_type_symbol
_atom_site_fract_x
_atom_site_fract_y
_atom_site_fract_z
_atom_site_U_iso_or_equiv
_atom_site_adp_type
_atom_site_occupancy
_atom_site_symmetry_multiplicity
_atom_site_calc_flag
_atom_site_refinement_flags
Zn1 Zn 0.95627(4) 0.47236(3) 0.104882(8) 0.02862(12) Uani 1 1 d .
Li1 Li 0.9817(6) 0.2408(5) 0.07385(11) 0.0253(13) Uani 1 1 d .
N31 N 0.9722(2) 0.4155(2) 0.05335(5) 0.0185(6) Uani 1 1 d .
N41 N 1.0359(3) 0.2116(2) 0.12461(5) 0.0224(6) Uani 1 1 d .
N44 N 0.9338(2) 0.0470(2) 0.07120(6) 0.0248(7) Uani 1 1 d .
C11 C 0.9679(4) 0.6540(3) 0.12021(7) 0.0446(11) Uani 1 1 d .
H11 H 0.9448 0.7170 0.1030 0.054 Uiso 1 1 calc R
C12 C 1.0022(3) 0.6972(3) 0.15003(7) 0.0350(10) Uani 1 1 d .
H12A H 1.0265 0.6391 0.1683 0.042 Uiso 1 1 calc R
H12B H 1.0037 0.7878 0.1542 0.042 Uiso 1 1 calc R
C32 C 0.8503(3) 0.4385(3) 0.03363(7) 0.0236(8) Uani 1 1 d .
C33 C 0.8563(3) 0.3767(3) -0.00325(7) 0.0299(9) Uani 1 1 d .
H33A H 0.8547 0.2814 -0.0007 0.036 Uiso 1 1 calc R
H33B H 0.7787 0.4026 -0.0169 0.036 Uiso 1 1 calc R
C34 C 0.9755(3) 0.4154(3) -0.02358(7) 0.0354(9) Uani 1 1 d .
H34A H 0.9719 0.5089 -0.0291 0.043 Uiso 1 1 calc R
H34B H 0.9788 0.3673 -0.0462 0.043 Uiso 1 1 calc R
C35 C 1.0965(3) 0.3867(3) -0.00213(7) 0.0300(9) Uani 1 1 d .
H35A H 1.1732 0.4186 -0.0151 0.036 Uiso 1 1 calc R
H35B H 1.1056 0.2919 0.0007 0.036 Uiso 1 1 calc R
C36 C 1.0924(3) 0.4502(3) 0.03472(7) 0.0243(8) Uani 1 1 d .
C42 C 1.0017(3) 0.0786(3) 0.13357(7) 0.0309(9) Uani 1 1 d .
H42A H 0.9681 0.0761 0.1581 0.037 Uiso 1 1 calc R
H42B H 1.0805 0.0243 0.1326 0.037 Uiso 1 1 calc R
C43 C 0.9009(3) 0.0227(3) 0.10876(7) 0.0317(8) Uani 1 1 d .
H43A H 0.8940 -0.0716 0.1128 0.038 Uiso 1 1 calc R
H43B H 0.8157 0.0619 0.1141 0.038 Uiso 1 1 calc R
C321 C 0.7411(3) 0.3705(4) 0.05404(8) 0.0347(10) Uani 1 1 d .
H32A H 0.7628 0.2789 0.0571 0.052 Uiso 1 1 calc R
H32B H 0.6601 0.3780 0.0407 0.052 Uiso 1 1 calc R
H32C H 0.7307 0.4112 0.0773 0.052 Uiso 1 1 calc R
C322 C 0.8086(4) 0.5815(4) 0.02984(8) 0.0436(11) Uani 1 1 d .
H32D H 0.8649 0.6249 0.0127 0.065 Uiso 1 1 calc R
H32E H 0.8157 0.6247 0.0528 0.065 Uiso 1 1 calc R
H32F H 0.7188 0.5854 0.0216 0.065 Uiso 1 1 calc R
C361 C 1.2044(3) 0.3947(4) 0.05671(8) 0.0352(10) Uani 1 1 d .
H36A H 1.2076 0.4384 0.0797 0.053 Uiso 1 1 calc R
H36B H 1.2862 0.4087 0.0442 0.053 Uiso 1 1 calc R
H36C H 1.1910 0.3018 0.0603 0.053 Uiso 1 1 calc R
C362 C 1.1181(4) 0.5952(4) 0.03109(8) 0.0417(11) Uani 1 1 d .
H36D H 1.1029 0.6377 0.0539 0.063 Uiso 1 1 calc R
H36E H 1.0599 0.6318 0.0132 0.063 Uiso 1 1 calc R
H36F H 1.2080 0.6090 0.0238 0.063 Uiso 1 1 calc R
C411 C 0.9328(4) 0.3065(3) 0.13338(7) 0.0258(9) Uani 1 1 d .
C412 C 1.1557(3) 0.2468(4) 0.14210(8) 0.0373(10) Uani 1 1 d .
H41C H 1.1449 0.2390 0.1678 0.056 Uiso 1 1 calc R
H41D H 1.1781 0.3362 0.1361 0.056 Uiso 1 1 calc R
H41E H 1.2250 0.1889 0.1342 0.056 Uiso 1 1 calc R
C441 C 0.8265(3) -0.0031(3) 0.04922(8) 0.0429(11) Uani 1 1 d .
H44A H 0.8226 -0.0975 0.0514 0.064 Uiso 1 1 calc R
H44B H 0.8413 0.0204 0.0244 0.064 Uiso 1 1 calc R
H44C H 0.7447 0.0345 0.0573 0.064 Uiso 1 1 calc R
C442 C 1.0553(3) -0.0148(3) 0.06092(7) 0.0359(9) Uani 1 1 d .
H44D H 1.0505 -0.1077 0.0660 0.054 Uiso 1 1 calc R
H44E H 1.1267 0.0236 0.0743 0.054 Uiso 1 1 calc R
H44F H 1.0699 -0.0019 0.0356 0.054 Uiso 1 1 calc R
H41A H 0.920(3) 0.319(3) 0.1609(7) 0.026(8) Uiso 1 1 d .
H41B H 0.849(3) 0.268(3) 0.1299(6) 0.010(8) Uiso 1 1 d .

loop_
_atom_site_aniso_label
_atom_site_aniso_U_11
_atom_site_aniso_U_22
_atom_site_aniso_U_33
_atom_site_aniso_U_23
_atom_site_aniso_U_13
_atom_site_aniso_U_12
Zn1 0.0453(3) 0.0180(2) 0.02248(15) -0.00179(15) -0.00201(17) 0.0051(2)
Li1 0.031(4) 0.030(3) 0.016(2) 0.000(2) -0.001(2) 0.004(3)
N31 0.0205(14) 0.0174(14) 0.0177(10) 0.0013(9) -0.0025(12) 0.0028(13)
N41 0.0279(17) 0.0206(15) 0.0186(11) 0.0052(11) -0.0048(13) 0.0008(15)
N44 0.0307(17) 0.0178(16) 0.0259(12) 0.0025(12) 0.0014(12) 0.0037(14)
C11 0.095(3) 0.0162(18) 0.0224(15) -0.0003(14) 0.002(2) 0.015(2)
C12 0.056(3) 0.0169(18) 0.0323(16) -0.0016(14) -0.0055(18) 0.0061(18)
C32 0.027(2) 0.020(2) 0.0234(14) 0.0040(15) -0.0002(14) 0.0034(16)
C33 0.029(2) 0.036(3) 0.0242(15) -0.0002(16) -0.0089(15) -0.0066(18)
C34 0.037(2) 0.051(2) 0.0184(13) -0.0016(14) -0.0005(16) -0.011(2)
C35 0.032(2) 0.034(2) 0.0244(14) 0.0018(15) 0.0065(15) -0.0058(18)
C36 0.0255(19) 0.025(2) 0.0225(14) 0.0034(15) -0.0007(14) -0.0108(17)
C42 0.042(3) 0.0233(19) 0.0278(16) 0.0086(13) -0.0011(16) 0.0042(19)
C43 0.042(2) 0.0194(18) 0.0336(17) 0.0087(17) 0.0100(16) 0.0009(19)
C321 0.022(2) 0.052(3) 0.0303(17) 0.0046(18) 0.0010(16) 0.008(2)
C322 0.058(3) 0.039(3) 0.0336(18) 0.0047(18) -0.0101(19) 0.015(2)
C361 0.024(2) 0.049(3) 0.0327(17) 0.0072(18) -0.0049(16) -0.0080(19)
C362 0.043(3) 0.042(3) 0.0395(18) 0.0068(19) -0.0035(18) -0.017(2)
C411 0.028(3) 0.030(2) 0.0185(14) 0.0018(14) -0.0010(15) 0.0015(19)
C412 0.038(3) 0.045(3) 0.0283(17) 0.0095(18) -0.0062(17) -0.0056(19)
C441 0.052(3) 0.033(3) 0.044(2) -0.0033(17) -0.0057(18) -0.008(2)
C442 0.041(2) 0.026(2) 0.0401(18) 0.0006(17) 0.0053(17) 0.003(2)

loop_
_atom_type_symbol
_atom_type_description
_atom_type_scat_dispersion_real
_atom_type_scat_dispersion_imag
_atom_type_scat_source
Zn Zn 0.2839 1.4301 'International Tables Vol C Tables 4.2.6.8 and 6.1.1.4'
Li Li -0.0003 0.0001 'International Tables Vol C Tables 4.2.6.8 and 6.1.1.4'
N N 0.0061 0.0033 'International Tables Vol C Tables 4.2.6.8 and 6.1.1.4'
C C 0.0033 0.0016 'International Tables Vol C Tables 4.2.6.8 and 6.1.1.4'
H H 0.0000 0.0000 'International Tables Vol C Tables 4.2.6.8 and 6.1.1.4'

loop_
_geom_angle_atom_site_label_1
_geom_angle_atom_site_label_2
_geom_angle_atom_site_label_3
_geom_angle
C11 Zn1 C411 130.82(12)
C11 Zn1 N31 123.39(10)
C411 Zn1 N31 105.77(11)
C11 Zn1 Li1 167.23(16)
C411 Zn1 Li1 59.45(13)
N31 Zn1 Li1 46.93(11)
N31 Li1 N41 121.6(3)
N31 Li1 N44 149.2(3)
N41 Li1 N44 88.2(2)
N31 Li1 C411 95.6(2)
N41 Li1 C411 38.03(13)
N44 Li1 C411 105.6(2)
N31 Li1 Zn1 49.24(13)
N41 Li1 Zn1 75.23(15)
N44 Li1 Zn1 149.8(2)
C411 Li1 Zn1 46.92(12)
N31 Li1 C43 158.2(3)
N41 Li1 C43 60.34(15)
N44 Li1 C43 32.14(11)
C411 Li1 C43 73.63(16)
Zn1 Li1 C43 119.61(17)
C36 N31 C32 116.0(2)
C36 N31 Li1 111.7(3)
C32 N31 Li1 112.8(2)
C36 N31 Zn1 117.01(18)
C32 N31 Zn1 111.42(18)
Li1 N31 Zn1 83.83(14)
C412 N41 C42 109.7(2)
C412 N41 C411 110.2(3)
C42 N41 C411 113.4(3)
C412 N41 Li1 129.2(3)
C42 N41 Li1 107.1(2)
C411 N41 Li1 85.1(2)
C442 N44 C441 110.0(2)
C442 N44 C43 112.2(2)
C441 N44 C43 107.9(2)
C442 N44 Li1 103.4(2)
C441 N44 Li1 123.1(2)
C43 N44 Li1 99.9(2)
C12 C11 Zn1 128.1(3)
C12 C11 H11 116.0
Zn1 C11 H11 116.0
C11 C12 H12A 120.0
C11 C12 H12B 120.0
H12A C12 H12B 120.0
N31 C32 C33 110.8(3)
N31 C32 C321 107.4(2)
C33 C32 C321 107.1(3)
N31 C32 C322 115.9(3)
C33 C32 C322 109.0(2)
C321 C32 C322 106.2(3)
C34 C33 C32 112.7(3)
C34 C33 H33A 109.1
C32 C33 H33A 109.1
C34 C33 H33B 109.1
C32 C33 H33B 109.1
H33A C33 H33B 107.8
C33 C34 C35 110.4(2)
C33 C34 H34A 109.6
C35 C34 H34A 109.6
C33 C34 H34B 109.6
C35 C34 H34B 109.6
H34A C34 H34B 108.1
C34 C35 C36 112.1(3)
C34 C35 H35A 109.2
C36 C35 H35A 109.2
C34 C35 H35B 109.2
C36 C35 H35B 109.2
H35A C35 H35B 107.9
N31 C36 C362 115.4(3)
N31 C36 C361 106.7(2)
C362 C36 C361 106.5(3)
N31 C36 C35 110.6(3)
C362 C36 C35 109.4(2)
C361 C36 C35 108.0(3)
N41 C42 C43 112.5(2)
N41 C42 H42A 109.1
C43 C42 H42A 109.1
N41 C42 H42B 109.1
C43 C42 H42B 109.1
H42A C42 H42B 107.8
N44 C43 C42 111.7(3)
N44 C43 Li1 47.93(17)
C42 C43 Li1 77.0(2)
N44 C43 H43A 109.3
C42 C43 H43A 109.3
Li1 C43 H43A 154.9
N44 C43 H43B 109.3
C42 C43 H43B 109.3
Li1 C43 H43B 91.9
H43A C43 H43B 107.9
C32 C321 H32A 109.5
C32 C321 H32B 109.5
H32A C321 H32B 109.5
C32 C321 H32C 109.5
H32A C321 H32C 109.5
H32B C321 H32C 109.5
C32 C322 H32D 109.5
C32 C322 H32E 109.5
H32D C322 H32E 109.5
C32 C322 H32F 109.5
H32D C322 H32F 109.5
H32E C322 H32F 109.5
C36 C361 H36A 109.5
C36 C361 H36B 109.5
H36A C361 H36B 109.5
C36 C361 H36C 109.5
H36A C361 H36C 109.5
H36B C361 H36C 109.5
C36 C362 H36D 109.5
C36 C362 H36E 109.5
H36D C362 H36E 109.5
C36 C362 H36F 109.5
H36D C362 H36F 109.5
H36E C362 H36F 109.5
N41 C411 Zn1 110.6(2)
N41 C411 Li1 56.90(19)
Zn1 C411 Li1 73.64(15)
N41 C411 H41A 112.9(16)
Zn1 C411 H41A 115.5(15)
Li1 C411 H41A 169.2(16)
N41 C411 H41B 110.0(17)
Zn1 C411 H41B 112.5(16)
Li1 C411 H41B 86.8(14)
H41A C411 H41B 94(2)
N41 C412 H41C 109.5
N41 C412 H41D 109.5
H41C C412 H41D 109.5
N41 C412 H41E 109.5
H41C C412 H41E 109.5
H41D C412 H41E 109.5
N44 C441 H44A 109.5
N44 C441 H44B 109.5
H44A C441 H44B 109.5
N44 C441 H44C 109.5
H44A C441 H44C 109.5
H44B C441 H44C 109.5
N44 C442 H44D 109.5
N44 C442 H44E 109.5
H44D C442 H44E 109.5
N44 C442 H44F 109.5
H44D C442 H44F 109.5
H44E C442 H44F 109.5

loop_
_geom_bond_atom_site_label_1
_geom_bond_atom_site_label_2
_geom_bond_distance
Zn1 C11 1.968(3)
Zn1 C411 2.039(3)
Zn1 N31 2.0410(19)
Zn1 Li1 2.679(5)
Li1 N31 1.968(5)
Li1 N41 2.022(5)
Li1 N44 2.066(6)
Li1 C411 2.404(5)
Li1 C43 2.742(6)
N31 C36 1.473(4)
N31 C32 1.483(4)
N41 C412 1.450(4)
N41 C42 1.459(3)
N41 C411 1.487(4)
N44 C442 1.462(4)
N44 C441 1.479(4)
N44 C43 1.481(3)
C11 C12 1.264(4)
C11 H11 0.9500
C12 H12A 0.9500
C12 H12B 0.9500
C32 C33 1.535(4)
C32 C321 1.538(4)
C32 C322 1.546(5)
C33 C34 1.507(4)
C33 H33A 0.9900
C33 H33B 0.9900
C34 C35 1.519(4)
C34 H34A 0.9900
C34 H34B 0.9900
C35 C36 1.541(4)
C35 H35A 0.9900
C35 H35B 0.9900
C36 C362 1.529(5)
C36 C361 1.536(4)
C42 C43 1.516(4)
C42 H42A 0.9900
C42 H42B 0.9900
C43 H43A 0.9900
C43 H43B 0.9900
C321 H32A 0.9800
C321 H32B 0.9800
C321 H32C 0.9800
C322 H32D 0.9800
C322 H32E 0.9800
C322 H32F 0.9800
C361 H36A 0.9800
C361 H36B 0.9800
C361 H36C 0.9800
C362 H36D 0.9800
C362 H36E 0.9800
C362 H36F 0.9800
C411 H41A 1.06(2)
C411 H41B 0.96(3)
C412 H41C 0.9800
C412 H41D 0.9800
C412 H41E 0.9800
C441 H44A 0.9800
C441 H44B 0.9800
C441 H44C 0.9800
C442 H44D 0.9800
C442 H44E 0.9800
C442 H44F 0.9800

loop_
_geom_torsion_atom_site_label_1
_geom_torsion_atom_site_label_2
_geom_torsion_atom_site_label_3
_geom_torsion_atom_site_label_4
_geom_torsion
C11 Zn1 Li1 N31 -44.3(8)
C411 Zn1 Li1 N31 169.7(2)
C11 Zn1 Li1 N41 116.3(7)
C411 Zn1 Li1 N41 -29.68(16)
N31 Zn1 Li1 N41 160.6(3)
C11 Zn1 Li1 N44 175.1(5)
C411 Zn1 Li1 N44 29.0(4)
N31 Zn1 Li1 N44 -140.7(6)
C11 Zn1 Li1 C411 146.0(7)
N31 Zn1 Li1 C411 -169.7(2)
C11 Zn1 Li1 C43 158.7(6)
C411 Zn1 Li1 C43 12.7(2)
N31 Zn1 Li1 C43 -157.0(3)
N41 Li1 N31 C36 94.5(3)
N44 Li1 N31 C36 -101.8(6)
C411 Li1 N31 C36 124.2(2)
Zn1 Li1 N31 C36 116.6(2)
C43 Li1 N31 C36 -176.9(6)
N41 Li1 N31 C32 -132.8(3)
N44 Li1 N31 C32 30.8(7)
C411 Li1 N31 C32 -103.1(2)
Zn1 Li1 N31 C32 -110.7(2)
C43 Li1 N31 C32 -44.2(7)
N41 Li1 N31 Zn1 -22.2(3)
N44 Li1 N31 Zn1 141.5(6)
C411 Li1 N31 Zn1 7.53(18)
C43 Li1 N31 Zn1 66.4(6)
C11 Zn1 N31 C36 58.1(3)
C411 Zn1 N31 C36 -120.4(2)
Li1 Zn1 N31 C36 -111.2(3)
C11 Zn1 N31 C32 -78.6(2)
C411 Zn1 N31 C32 102.9(2)
Li1 Zn1 N31 C32 112.1(3)
C11 Zn1 N31 Li1 169.4(2)
C411 Zn1 N31 Li1 -9.2(2)
N31 Li1 N41 C412 -59.0(5)
N44 Li1 N41 C412 129.3(3)
C411 Li1 N41 C412 -112.1(4)
Zn1 Li1 N41 C412 -76.2(3)
C43 Li1 N41 C412 146.2(3)
N31 Li1 N41 C42 166.1(3)
N44 Li1 N41 C42 -5.7(3)
C411 Li1 N41 C42 112.9(3)
Zn1 Li1 N41 C42 148.9(2)
C43 Li1 N41 C42 11.3(2)
N31 Li1 N41 C411 53.1(4)
N44 Li1 N41 C411 -118.6(2)
Zn1 Li1 N41 C411 35.95(18)
C43 Li1 N41 C411 -101.6(2)
N31 Li1 N44 C442 106.5(6)
N41 Li1 N44 C442 -87.4(2)
C411 Li1 N44 C442 -121.6(2)
Zn1 Li1 N44 C442 -143.2(5)
C43 Li1 N44 C442 -115.9(2)
N31 Li1 N44 C441 -18.6(7)
N41 Li1 N44 C441 147.5(3)
C411 Li1 N44 C441 113.4(3)
Zn1 Li1 N44 C441 91.8(5)
C43 Li1 N44 C441 119.1(3)
N31 Li1 N44 C43 -137.7(6)
N41 Li1 N44 C43 28.4(3)
C411 Li1 N44 C43 -5.7(3)
Zn1 Li1 N44 C43 -27.3(5)
C411 Zn1 C11 C12 24.1(5)
N31 Zn1 C11 C12 -154.1(3)
Li1 Zn1 C11 C12 -116.4(6)
C36 N31 C32 C33 51.6(3)
Li1 N31 C32 C33 -79.0(3)
Zn1 N31 C32 C33 -171.26(19)
C36 N31 C32 C321 168.2(3)
Li1 N31 C32 C321 37.7(3)
Zn1 N31 C32 C321 -54.6(3)
C36 N31 C32 C322 -73.3(3)
Li1 N31 C32 C322 156.2(2)
Zn1 N31 C32 C322 63.9(3)
N31 C32 C33 C34 -51.8(4)
C321 C32 C33 C34 -168.6(3)
C322 C32 C33 C34 76.9(4)
C32 C33 C34 C35 54.3(4)
C33 C34 C35 C36 -54.7(4)
C32 N31 C36 C362 72.7(3)
Li1 N31 C36 C362 -156.3(2)
Zn1 N31 C36 C362 -62.1(3)
C32 N31 C36 C361 -169.3(3)
Li1 N31 C36 C361 -38.3(3)
Zn1 N31 C36 C361 55.9(3)
C32 N31 C36 C35 -52.1(3)
Li1 N31 C36 C35 79.0(3)
Zn1 N31 C36 C35 173.13(18)
C34 C35 C36 N31 52.8(4)
C34 C35 C36 C362 -75.3(4)
C34 C35 C36 C361 169.2(3)
C412 N41 C42 C43 -163.8(3)
C411 N41 C42 C43 72.5(3)
Li1 N41 C42 C43 -19.5(3)
C442 N44 C43 C42 62.3(3)
C441 N44 C43 C42 -176.4(3)
Li1 N44 C43 C42 -46.7(3)
C442 N44 C43 Li1 109.0(3)
C441 N44 C43 Li1 -129.7(3)
N41 C42 C43 N44 47.6(3)
N41 C42 C43 Li1 14.0(2)
N31 Li1 C43 N44 111.6(7)
N41 Li1 C43 N44 -146.8(3)
C411 Li1 C43 N44 174.3(3)
Zn1 Li1 C43 N44 164.6(3)
N31 Li1 C43 C42 -112.3(6)
N41 Li1 C43 C42 -10.67(19)
N44 Li1 C43 C42 136.1(3)
C411 Li1 C43 C42 -49.6(2)
Zn1 Li1 C43 C42 -59.3(3)
C412 N41 C411 Zn1 77.3(2)
C42 N41 C411 Zn1 -159.29(19)
Li1 N41 C411 Zn1 -52.8(2)
C412 N41 C411 Li1 130.1(3)
C42 N41 C411 Li1 -106.5(3)
C11 Zn1 C411 N41 -126.5(3)
N31 Zn1 C411 N41 51.9(2)
Li1 Zn1 C411 N41 44.1(2)
C11 Zn1 C411 Li1 -170.6(2)
N31 Zn1 C411 Li1 7.79(19)
N31 Li1 C411 N41 -136.8(3)
N44 Li1 C411 N41 65.7(3)
Zn1 Li1 C411 N41 -129.0(3)
C43 Li1 C411 N41 62.52(19)
N31 Li1 C411 Zn1 -7.81(19)
N41 Li1 C411 Zn1 129.0(3)
N44 Li1 C411 Zn1 -165.3(3)
C43 Li1 C411 Zn1 -168.49(18)
